data_7151251
loop_
_publ_author_name
'Lory, Pedro M. J.'
'Jones, Raymond C. F.'
'Iley, James N.'
'Coles, Simon J.'
'Hursthouse, Michael B.'

_publ_section_title
;
 Intramolecular 1,3-dipolar cycloadditions of dihydroimidazolium
 ylides: synthesis of pyrrolo[1,2,3-de]quinoxalines and
 imidazo[1,2-a]indoles.
;
_journal_issue 16
_journal_name_full 'Organic &amp; biomolecular chemistry'
_journal_page_first 3155
_journal_page_last 3165
_journal_paper_doi 10.1039/b605458g
_journal_volume 4
_journal_year 2006
_chemical_formula_sum 'C25 H26 N2 O2'
_chemical_formula_weight 386.48
_chemical_name_systematic
;
?
;
_space_group_IT_number 2
_symmetry_cell_setting triclinic
_symmetry_space_group_name_Hall '-P 1'
_symmetry_space_group_name_H-M 'P -1'
_atom_sites_solution_hydrogens geom
_atom_sites_solution_primary direct
_atom_sites_solution_secondary difmap
_audit_creation_method SHELXL-97
_cell_angle_alpha 86.50(3)
_cell_angle_beta 87.96(3)
_cell_angle_gamma 77.45(3)
_cell_formula_units_Z 4
_cell_length_a 11.448(2)
_cell_length_b 11.905(2)
_cell_length_c 15.067(3)
_cell_measurement_reflns_used 7689
_cell_measurement_temperature 150(2)
_cell_measurement_theta_max 27.48
_cell_measurement_theta_min 2.91
_cell_volume 2000.1(7)
_computing_cell_refinement 'DENZO, COLLECT'
_computing_data_collection 'DENZO (Otwinowski & Minor, 1997) & COLLECT (Hooft, 1998)'
_computing_data_reduction 'DENZO, COLLECT'
_computing_structure_refinement 'SHELXL-97 (Sheldrick, 1997)'
_computing_structure_solution 'SHELXS-97 (Sheldrick, 1997)'
_diffrn_ambient_temperature 150(2)
_diffrn_detector_area_resol_mean 9.091
_diffrn_measured_fraction_theta_full 0.844
_diffrn_measured_fraction_theta_max 0.844
_diffrn_measurement_device_type 'Nonius KappaCCD Area Detector'
_diffrn_measurement_method '\f and \w scans'
_diffrn_radiation_monochromator graphite
_diffrn_radiation_source 'Nonius FR591 rotating anode'
_diffrn_radiation_type MoK\a
_diffrn_radiation_wavelength 0.71073
_diffrn_reflns_av_R_equivalents 0.1722
_diffrn_reflns_av_sigmaI/netI 0.3207
_diffrn_reflns_limit_h_max 13
_diffrn_reflns_limit_h_min -12
_diffrn_reflns_limit_k_max 15
_diffrn_reflns_limit_k_min -15
_diffrn_reflns_limit_l_max 18
_diffrn_reflns_limit_l_min -18
_diffrn_reflns_number 17728
_diffrn_reflns_theta_full 27.48
_diffrn_reflns_theta_max 27.48
_diffrn_reflns_theta_min 3.08
_diffrn_standards_decay_% 0
_diffrn_standards_number 0
_exptl_absorpt_coefficient_mu 0.082
_exptl_absorpt_correction_T_max 0.9903
_exptl_absorpt_correction_T_min 0.9887
_exptl_absorpt_correction_type multi-scan
_exptl_absorpt_process_details 'SORTAV (Blessing, 1997)'
_exptl_crystal_colour colourless
_exptl_crystal_density_diffrn 1.283
_exptl_crystal_density_method 'not measured'
_exptl_crystal_description block
_exptl_crystal_F_000 824
_exptl_crystal_size_max 0.14
_exptl_crystal_size_mid 0.12
_exptl_crystal_size_min 0.12
_refine_diff_density_max 0.237
_refine_diff_density_min -0.237
_refine_diff_density_rms 0.056
_refine_ls_extinction_coef 0.0014(3)
_refine_ls_extinction_expression Fc^*^=kFc[1+0.001xFc^2^\l^3^/sin(2\q)]^-1/4^
_refine_ls_extinction_method SHELXL
_refine_ls_goodness_of_fit_ref 0.867
_refine_ls_hydrogen_treatment constr
_refine_ls_matrix_type full
_refine_ls_number_parameters 526
_refine_ls_number_reflns 7744
_refine_ls_number_restraints 0
_refine_ls_restrained_S_all 0.867
_refine_ls_R_factor_all 0.2781
_refine_ls_R_factor_gt 0.0682
_refine_ls_shift/su_max 0.028
_refine_ls_shift/su_mean 0.001
_refine_ls_structure_factor_coef Fsqd
_refine_ls_weighting_details 'calc w=1/[\s^2^(Fo^2^)+(0.0000P)^2^+0.0000P] where P=(Fo^2^+2Fc^2^)/3'
_refine_ls_weighting_scheme calc
_refine_ls_wR_factor_gt 0.1036
_refine_ls_wR_factor_ref 0.1613
_reflns_number_gt 2276
_reflns_number_total 7744
_reflns_threshold_expression >2sigma(I)
_cod_data_source_file b605458g.txt
_cod_data_source_block 14d
_cod_depositor_comments
;
The following automatic conversions were performed:
'_symmetry_cell_setting' value 'Triclinic' changed to 'triclinic'
according to '/home/saulius/struct/CIF-dictionaries/cif_core.dic'
dictionary named 'cif_core.dic' version 2.4.1 from 2010-06-29.

Automatic conversion script
Id: cif_fix_enum 1527 2010-12-29 10:47:43Z saulius 
;
_cod_original_sg_symbol_H-M P-1
_cod_database_code 7151251

loop_
_symmetry_equiv_pos_as_xyz
'x, y, z'
'-x, -y, -z'

loop_
_atom_site_label
_atom_site_type_symbol
_atom_site_fract_x
_atom_site_fract_y
_atom_site_fract_z
_atom_site_U_iso_or_equiv
_atom_site_adp_type
_atom_site_occupancy
_atom_site_symmetry_multiplicity
_atom_site_calc_flag
_atom_site_refinement_flags
_atom_site_disorder_assembly
_atom_site_disorder_group
C1 C 0.1648(4) 0.1021(4) 0.3998(3) 0.0312(14) Uani 1 1 d . . .
H1A H 0.2321 0.1261 0.4273 0.037 Uiso 1 1 calc R . .
H1B H 0.1861 0.0173 0.3959 0.037 Uiso 1 1 calc R . .
C2 C 0.0527(4) 0.1346(4) 0.4583(3) 0.0319(14) Uani 1 1 d . . .
H2A H 0.0750 0.1178 0.5214 0.038 Uiso 1 1 calc R . .
H2B H -0.0036 0.0858 0.4450 0.038 Uiso 1 1 calc R . .
C3 C -0.0114(4) 0.2614(4) 0.4458(3) 0.0311(14) Uani 1 1 d . . .
H3A H -0.0804 0.2780 0.4881 0.037 Uiso 1 1 calc R . .
H3B H 0.0441 0.3115 0.4582 0.037 Uiso 1 1 calc R . .
C4 C -0.0544(4) 0.2865(4) 0.3514(3) 0.0260(13) Uani 1 1 d . . .
H4 H -0.1156 0.2399 0.3427 0.031 Uiso 1 1 calc R . .
C5 C 0.0499(4) 0.2445(4) 0.2910(4) 0.0277(14) Uani 1 1 d . . .
C6 C 0.1464(4) 0.1579(4) 0.3087(4) 0.0286(14) Uani 1 1 d . . .
C7 C 0.2174(4) 0.1461(4) 0.2292(4) 0.0279(14) Uani 1 1 d . . .
C8 C 0.3327(4) 0.0636(5) 0.2214(4) 0.0306(14) Uani 1 1 d . . .
C9 C 0.5050(4) -0.0028(4) 0.1344(3) 0.0410(15) Uani 1 1 d . . .
H9A H 0.5583 0.0120 0.1797 0.061 Uiso 1 1 calc R . .
H9B H 0.5395 0.0099 0.0751 0.061 Uiso 1 1 calc R . .
H9C H 0.4956 -0.0827 0.1423 0.061 Uiso 1 1 calc R . .
C10 C 0.1607(4) 0.2275(4) 0.1654(4) 0.0270(14) Uani 1 1 d . . .
C11 C 0.1922(4) 0.2543(4) 0.0713(3) 0.0249(13) Uani 1 1 d . . .
C12 C 0.2016(4) 0.1714(4) 0.0093(3) 0.0357(13) Uani 1 1 d . . .
H12 H 0.1869 0.0977 0.0274 0.043 Uiso 1 1 calc R . .
C13 C 0.2318(4) 0.1944(5) -0.0781(3) 0.0431(15) Uani 1 1 d . . .
H13 H 0.2379 0.1366 -0.1198 0.052 Uiso 1 1 calc R . .
C14 C 0.2537(4) 0.3017(5) -0.1059(4) 0.0459(16) Uani 1 1 d . . .
H14 H 0.2745 0.3175 -0.1663 0.055 Uiso 1 1 calc R . .
C15 C 0.2447(4) 0.3842(5) -0.0450(3) 0.0415(14) Uani 1 1 d . . .
H15 H 0.2602 0.4574 -0.0631 0.050 Uiso 1 1 calc R . .
C16 C 0.2128(3) 0.3613(4) 0.0435(3) 0.0331(13) Uani 1 1 d . . .
H16 H 0.2052 0.4197 0.0849 0.040 Uiso 1 1 calc R . .
C17 C -0.0200(4) 0.3967(4) 0.1754(3) 0.0294(14) Uani 1 1 d . . .
H17A H -0.0396 0.3939 0.1122 0.035 Uiso 1 1 calc R . .
H17B H 0.0212 0.4610 0.1805 0.035 Uiso 1 1 calc R . .
C18 C -0.1329(4) 0.4165(4) 0.2316(3) 0.0305(14) Uani 1 1 d . . .
H18A H -0.1820 0.4939 0.2156 0.037 Uiso 1 1 calc R . .
H18B H -0.1798 0.3588 0.2188 0.037 Uiso 1 1 calc R . .
C19 C -0.2224(4) 0.4452(4) 0.3777(3) 0.0309(14) Uani 1 1 d . . .
H19A H -0.2075 0.4284 0.4420 0.037 Uiso 1 1 calc R . .
H19B H -0.2809 0.4007 0.3605 0.037 Uiso 1 1 calc R . .
C20 C -0.2738(4) 0.5713(4) 0.3611(3) 0.0253(13) Uani 1 1 d . . .
C21 C -0.2071(4) 0.6515(4) 0.3783(3) 0.0307(14) Uani 1 1 d . . .
H21 H -0.1285 0.6256 0.4002 0.037 Uiso 1 1 calc R . .
C22 C -0.2529(4) 0.7680(4) 0.3641(3) 0.0360(15) Uani 1 1 d . . .
H22 H -0.2059 0.8216 0.3767 0.043 Uiso 1 1 calc R . .
C23 C -0.3674(4) 0.8076(4) 0.3315(3) 0.0347(15) Uani 1 1 d . . .
H23 H -0.3986 0.8879 0.3214 0.042 Uiso 1 1 calc R . .
C24 C -0.4351(4) 0.7296(5) 0.3142(3) 0.0331(15) Uani 1 1 d . . .
H24 H -0.5136 0.7560 0.2921 0.040 Uiso 1 1 calc R . .
C25 C -0.3888(4) 0.6116(4) 0.3288(3) 0.0318(14) Uani 1 1 d . . .
H25 H -0.4362 0.5583 0.3166 0.038 Uiso 1 1 calc R . .
C26 C -0.3200(4) 1.1013(4) 0.4023(3) 0.0290(14) Uani 1 1 d . . .
H26A H -0.2559 1.1314 0.4290 0.035 Uiso 1 1 calc R . .
H26B H -0.2928 1.0167 0.3999 0.035 Uiso 1 1 calc R . .
C27 C -0.4343(4) 1.1294(4) 0.4598(4) 0.0355(15) Uani 1 1 d . . .
H27A H -0.4876 1.0781 0.4454 0.043 Uiso 1 1 calc R . .
H27B H -0.4131 1.1131 0.5231 0.043 Uiso 1 1 calc R . .
C28 C -0.5017(4) 1.2536(4) 0.4471(3) 0.0307(14) Uani 1 1 d . . .
H28A H -0.4482 1.3058 0.4588 0.037 Uiso 1 1 calc R . .
H28B H -0.5703 1.2683 0.4899 0.037 Uiso 1 1 calc R . .
C29 C -0.5470(4) 1.2779(4) 0.3527(3) 0.0278(14) Uani 1 1 d . . .
H29 H -0.6084 1.2313 0.3447 0.033 Uiso 1 1 calc R . .
C30 C -0.4427(4) 1.2358(4) 0.2920(4) 0.0254(14) Uani 1 1 d . . .
C31 C -0.3427(4) 1.1542(4) 0.3103(4) 0.0252(13) Uani 1 1 d . . .
C32 C -0.2737(4) 1.1420(4) 0.2302(3) 0.0256(13) Uani 1 1 d . . .
C33 C -0.1604(5) 1.0564(5) 0.2230(4) 0.0326(15) Uani 1 1 d . . .
C34 C 0.0008(4) 0.9652(4) 0.1329(4) 0.0497(17) Uani 1 1 d . . .
H34A H 0.0603 0.9946 0.1646 0.075 Uiso 1 1 calc R . .
H34B H 0.0255 0.9582 0.0702 0.075 Uiso 1 1 calc R . .
H34C H -0.0053 0.8894 0.1595 0.075 Uiso 1 1 calc R . .
C35 C -0.3345(4) 1.2167(4) 0.1632(4) 0.0293(14) Uani 1 1 d . . .
C36 C -0.3118(4) 1.2408(4) 0.0680(4) 0.0308(14) Uani 1 1 d . . .
C37 C -0.4002(4) 1.2456(4) 0.0056(3) 0.0414(14) Uani 1 1 d . . .
H37 H -0.4755 1.2305 0.0248 0.050 Uiso 1 1 calc R . .
C38 C -0.3805(5) 1.2716(4) -0.0831(4) 0.0501(16) Uani 1 1 d . . .
H38 H -0.4422 1.2755 -0.1244 0.060 Uiso 1 1 calc R . .
C39 C -0.2704(5) 1.2921(5) -0.1120(4) 0.0572(18) Uani 1 1 d . . .
H39 H -0.2563 1.3099 -0.1732 0.069 Uiso 1 1 calc R . .
C40 C -0.1825(5) 1.2869(4) -0.0524(4) 0.0497(16) Uani 1 1 d . . .
H40 H -0.1072 1.3012 -0.0725 0.060 Uiso 1 1 calc R . .
C41 C -0.2017(4) 1.2607(4) 0.0376(3) 0.0370(14) Uani 1 1 d . . .
H41 H -0.1392 1.2565 0.0783 0.044 Uiso 1 1 calc R . .
C42 C -0.5170(4) 1.3842(4) 0.1741(3) 0.0325(14) Uani 1 1 d . . .
H42A H -0.5388 1.3826 0.1113 0.039 Uiso 1 1 calc R . .
H42B H -0.4731 1.4466 0.1787 0.039 Uiso 1 1 calc R . .
C43 C -0.6289(4) 1.4065(4) 0.2326(3) 0.0300(14) Uani 1 1 d . . .
H43A H -0.6773 1.4842 0.2166 0.036 Uiso 1 1 calc R . .
H43B H -0.6774 1.3494 0.2217 0.036 Uiso 1 1 calc R . .
C44 C -0.7124(4) 1.4364(4) 0.3797(3) 0.0303(14) Uani 1 1 d . . .
H44A H -0.6959 1.4214 0.4439 0.036 Uiso 1 1 calc R . .
H44B H -0.7703 1.3901 0.3645 0.036 Uiso 1 1 calc R . .
C45 C -0.7676(4) 1.5613(4) 0.3626(3) 0.0271(14) Uani 1 1 d . . .
C46 C -0.7049(4) 1.6455(4) 0.3806(3) 0.0307(14) Uani 1 1 d . . .
H46 H -0.6272 1.6223 0.4046 0.037 Uiso 1 1 calc R . .
C47 C -0.7528(4) 1.7610(4) 0.3646(3) 0.0336(15) Uani 1 1 d . . .
H47 H -0.7075 1.8163 0.3764 0.040 Uiso 1 1 calc R . .
C48 C -0.8671(4) 1.7972(4) 0.3310(3) 0.0309(14) Uani 1 1 d . . .
H48 H -0.9011 1.8770 0.3208 0.037 Uiso 1 1 calc R . .
C49 C -0.9308(4) 1.7148(5) 0.3128(3) 0.0325(15) Uani 1 1 d . . .
H49 H -1.0088 1.7382 0.2893 0.039 Uiso 1 1 calc R . .
C50 C -0.8820(4) 1.5996(5) 0.3286(3) 0.0338(15) Uani 1 1 d . . .
H50 H -0.9273 1.5446 0.3160 0.041 Uiso 1 1 calc R . .
N1 N 0.0582(3) 0.2883(3) 0.2053(3) 0.0285(11) Uani 1 1 d . . .
N2 N -0.1087(3) 0.4082(3) 0.3265(3) 0.0258(11) Uani 1 1 d . . .
N3 N -0.4400(3) 1.2722(3) 0.2031(3) 0.0265(11) Uani 1 1 d . . .
N4 N -0.6002(3) 1.3989(3) 0.3281(3) 0.0282(11) Uani 1 1 d . . .
O1 O 0.3748(3) -0.0048(3) 0.2802(3) 0.0464(11) Uani 1 1 d . . .
O2 O 0.3889(3) 0.0749(3) 0.1433(2) 0.0377(10) Uani 1 1 d . . .
O3 O -0.1103(3) 1.0019(3) 0.2862(3) 0.0438(11) Uani 1 1 d . . .
O4 O -0.1141(3) 1.0440(3) 0.1396(2) 0.0421(11) Uani 1 1 d . . .

loop_
_atom_site_aniso_label
_atom_site_aniso_U_11
_atom_site_aniso_U_22
_atom_site_aniso_U_33
_atom_site_aniso_U_23
_atom_site_aniso_U_13
_atom_site_aniso_U_12
C1 0.033(3) 0.026(3) 0.032(4) 0.004(3) 0.002(3) -0.003(2)
C2 0.042(3) 0.034(4) 0.017(4) 0.004(3) 0.000(3) -0.003(3)
C3 0.039(3) 0.031(4) 0.021(4) -0.005(3) 0.001(3) -0.001(3)
C4 0.032(3) 0.026(3) 0.018(4) 0.000(3) 0.001(3) -0.004(3)
C5 0.034(3) 0.022(3) 0.027(4) 0.004(3) -0.002(3) -0.007(3)
C6 0.033(3) 0.025(4) 0.027(4) 0.004(3) -0.005(3) -0.005(3)
C7 0.030(3) 0.026(4) 0.029(4) -0.002(3) -0.001(3) -0.008(3)
C8 0.035(3) 0.033(4) 0.026(4) -0.006(3) -0.004(3) -0.010(3)
C9 0.034(3) 0.045(4) 0.038(4) -0.001(3) 0.008(3) 0.004(3)
C10 0.032(3) 0.024(4) 0.025(4) -0.003(3) 0.003(3) -0.005(3)
C11 0.031(3) 0.032(4) 0.013(4) 0.002(3) -0.003(2) -0.010(3)
C12 0.039(3) 0.038(4) 0.028(4) 0.000(3) 0.004(2) -0.006(3)
C13 0.050(3) 0.044(4) 0.029(4) -0.001(3) 0.000(3) 0.001(3)
C14 0.050(4) 0.055(4) 0.025(4) 0.007(4) 0.008(3) 0.004(3)
C15 0.047(3) 0.045(4) 0.028(4) 0.009(3) 0.010(3) -0.004(3)
C16 0.028(3) 0.037(4) 0.030(4) -0.005(3) 0.002(2) 0.002(2)
C17 0.031(3) 0.034(4) 0.020(4) 0.003(3) -0.001(3) -0.002(3)
C18 0.035(3) 0.028(4) 0.025(4) -0.003(3) 0.001(3) 0.004(3)
C19 0.032(3) 0.026(3) 0.031(4) 0.003(3) 0.013(3) 0.000(3)
C20 0.028(3) 0.028(3) 0.018(4) -0.001(3) 0.009(2) -0.003(3)
C21 0.026(3) 0.033(4) 0.031(4) -0.003(3) 0.001(3) -0.001(3)
C22 0.034(3) 0.041(4) 0.034(4) -0.005(3) 0.001(3) -0.010(3)
C23 0.036(3) 0.032(4) 0.030(4) 0.004(3) 0.007(3) 0.002(3)
C24 0.029(3) 0.042(4) 0.024(4) 0.005(3) -0.001(3) 0.000(3)
C25 0.030(3) 0.039(4) 0.026(4) -0.003(3) 0.002(3) -0.008(3)
C26 0.033(3) 0.030(3) 0.023(4) 0.005(3) -0.005(3) -0.004(2)
C27 0.039(3) 0.037(4) 0.031(4) 0.007(3) -0.008(3) -0.011(3)
C28 0.033(3) 0.035(4) 0.023(4) 0.003(3) 0.005(3) -0.006(3)
C29 0.032(3) 0.025(3) 0.027(4) -0.002(3) 0.002(3) -0.008(3)
C30 0.032(3) 0.032(4) 0.013(4) -0.003(3) 0.000(3) -0.008(3)
C31 0.028(3) 0.025(3) 0.022(4) -0.001(3) 0.000(3) -0.006(3)
C32 0.028(3) 0.027(3) 0.020(4) -0.006(3) 0.002(3) -0.002(3)
C33 0.040(4) 0.035(4) 0.025(4) 0.000(3) 0.009(3) -0.013(3)
C34 0.038(3) 0.050(4) 0.049(5) 0.002(3) 0.008(3) 0.014(3)
C35 0.035(3) 0.027(4) 0.026(4) -0.007(3) 0.006(3) -0.005(3)
C36 0.036(3) 0.030(4) 0.022(4) 0.000(3) 0.008(3) 0.000(3)
C37 0.052(3) 0.040(4) 0.030(4) 0.002(3) 0.000(3) -0.008(3)
C38 0.071(4) 0.041(4) 0.031(4) -0.001(3) -0.005(3) 0.004(3)
C39 0.089(5) 0.049(5) 0.025(4) 0.001(3) 0.014(4) 0.000(4)
C40 0.066(4) 0.035(4) 0.044(4) -0.002(3) 0.025(3) -0.004(3)
C41 0.045(3) 0.035(4) 0.029(4) -0.001(3) 0.008(3) -0.007(3)
C42 0.038(3) 0.028(3) 0.030(4) -0.003(3) 0.002(3) -0.003(3)
C43 0.035(3) 0.030(4) 0.022(4) 0.000(3) -0.001(3) -0.001(3)
C44 0.037(3) 0.031(4) 0.023(4) -0.003(3) 0.003(3) -0.007(3)
C45 0.028(3) 0.028(4) 0.023(4) 0.000(3) 0.008(3) -0.004(3)
C46 0.026(3) 0.037(4) 0.029(4) -0.001(3) -0.001(3) -0.005(3)
C47 0.035(3) 0.033(4) 0.034(4) -0.008(3) 0.006(3) -0.009(3)
C48 0.036(3) 0.028(4) 0.025(4) -0.003(3) 0.008(3) 0.000(3)
C49 0.031(3) 0.043(4) 0.022(4) -0.003(3) 0.002(3) -0.005(3)
C50 0.028(3) 0.045(4) 0.030(4) -0.002(3) 0.001(3) -0.011(3)
N1 0.029(2) 0.029(3) 0.022(3) 0.004(2) 0.002(2) 0.002(2)
N2 0.033(2) 0.024(3) 0.017(3) 0.002(2) 0.000(2) 0.000(2)
N3 0.029(2) 0.024(3) 0.024(3) -0.001(2) -0.003(2) 0.000(2)
N4 0.034(2) 0.030(3) 0.017(3) -0.001(2) 0.007(2) -0.002(2)
O1 0.045(2) 0.046(3) 0.038(3) 0.014(2) 0.004(2) 0.0090(19)
O2 0.033(2) 0.045(3) 0.027(3) 0.0032(19) 0.0052(18) 0.0057(18)
O3 0.043(2) 0.047(3) 0.032(3) 0.008(2) -0.002(2) 0.0067(19)
O4 0.040(2) 0.044(3) 0.033(3) 0.003(2) -0.0001(19) 0.0094(19)

loop_
_atom_type_symbol
_atom_type_description
_atom_type_scat_dispersion_real
_atom_type_scat_dispersion_imag
_atom_type_scat_source
C C 0.0033 0.0016 'International Tables Vol C Tables 4.2.6.8 and 6.1.1.4'
H H 0.0000 0.0000 'International Tables Vol C Tables 4.2.6.8 and 6.1.1.4'
N N 0.0061 0.0033 'International Tables Vol C Tables 4.2.6.8 and 6.1.1.4'
O O 0.0106 0.0060 'International Tables Vol C Tables 4.2.6.8 and 6.1.1.4'

loop_
_geom_angle_atom_site_label_1
_geom_angle_atom_site_label_2
_geom_angle_atom_site_label_3
_geom_angle
_geom_angle_site_symmetry_1
_geom_angle_site_symmetry_3
_geom_angle_publ_flag
C6 C1 C2 111.4(4) . . ?
C1 C2 C3 113.8(4) . . ?
C4 C3 C2 109.5(4) . . ?
N2 C4 C5 109.8(4) . . ?
N2 C4 C3 116.0(4) . . ?
C5 C4 C3 107.3(4) . . ?
C6 C5 N1 109.9(5) . . ?
C6 C5 C4 127.3(5) . . ?
N1 C5 C4 122.8(5) . . ?
C5 C6 C7 106.3(5) . . ?
C5 C6 C1 120.8(5) . . ?
C7 C6 C1 132.8(5) . . ?
C10 C7 C6 108.2(4) . . ?
C10 C7 C8 128.3(5) . . ?
C6 C7 C8 123.5(5) . . ?
O1 C8 O2 123.0(5) . . ?
O1 C8 C7 123.9(5) . . ?
O2 C8 C7 113.1(5) . . ?
N1 C10 C7 106.8(5) . . ?
N1 C10 C11 121.0(5) . . ?
C7 C10 C11 132.2(5) . . ?
C16 C11 C12 118.7(5) . . ?
C16 C11 C10 121.2(5) . . ?
C12 C11 C10 120.0(5) . . ?
C13 C12 C11 120.8(5) . . ?
C12 C13 C14 120.6(5) . . ?
C15 C14 C13 119.0(6) . . ?
C14 C15 C16 120.5(5) . . ?
C11 C16 C15 120.4(5) . . ?
N1 C17 C18 109.3(4) . . ?
N2 C18 C17 112.2(4) . . ?
N2 C19 C20 111.4(4) . . ?
C21 C20 C25 118.2(5) . . ?
C21 C20 C19 120.1(4) . . ?
C25 C20 C19 121.7(4) . . ?
C22 C21 C20 121.1(4) . . ?
C21 C22 C23 120.4(5) . . ?
C24 C23 C22 119.4(5) . . ?
C23 C24 C25 120.2(4) . . ?
C20 C25 C24 120.7(5) . . ?
C31 C26 C27 110.1(4) . . ?
C28 C27 C26 113.4(4) . . ?
C27 C28 C29 110.2(4) . . ?
N4 C29 C30 109.6(4) . . ?
N4 C29 C28 115.6(4) . . ?
C30 C29 C28 106.7(4) . . ?
C31 C30 N3 109.3(5) . . ?
C31 C30 C29 127.9(5) . . ?
N3 C30 C29 122.6(5) . . ?
C30 C31 C32 106.2(5) . . ?
C30 C31 C26 121.1(5) . . ?
C32 C31 C26 132.6(5) . . ?
C35 C32 C31 109.4(4) . . ?
C35 C32 C33 128.5(5) . . ?
C31 C32 C33 122.0(5) . . ?
O3 C33 O4 121.6(5) . . ?
O3 C33 C32 123.5(5) . . ?
O4 C33 C32 114.8(5) . . ?
N3 C35 C32 105.2(5) . . ?
N3 C35 C36 119.7(5) . . ?
C32 C35 C36 135.0(5) . . ?
C41 C36 C37 117.9(5) . . ?
C41 C36 C35 120.8(5) . . ?
C37 C36 C35 121.2(5) . . ?
C38 C37 C36 121.4(5) . . ?
C37 C38 C39 119.8(5) . . ?
C40 C39 C38 119.8(6) . . ?
C39 C40 C41 120.8(5) . . ?
C36 C41 C40 120.2(5) . . ?
N3 C42 C43 109.1(4) . . ?
N4 C43 C42 111.8(4) . . ?
N4 C44 C45 112.9(4) . . ?
C50 C45 C46 117.1(5) . . ?
C50 C45 C44 122.5(5) . . ?
C46 C45 C44 120.4(4) . . ?
C47 C46 C45 121.7(4) . . ?
C46 C47 C48 120.2(5) . . ?
C47 C48 C49 118.8(5) . . ?
C50 C49 C48 120.5(5) . . ?
C49 C50 C45 121.6(5) . . ?
C5 N1 C10 108.8(4) . . ?
C5 N1 C17 120.6(4) . . ?
C10 N1 C17 129.3(5) . . ?
C18 N2 C4 107.7(4) . . ?
C18 N2 C19 109.6(4) . . ?
C4 N2 C19 109.9(4) . . ?
C35 N3 C30 109.8(4) . . ?
C35 N3 C42 127.3(5) . . ?
C30 N3 C42 118.6(4) . . ?
C29 N4 C44 109.9(4) . . ?
C29 N4 C43 107.5(4) . . ?
C44 N4 C43 108.5(4) . . ?
C8 O2 C9 114.5(4) . . ?
C33 O4 C34 115.0(4) . . ?

loop_
_geom_bond_atom_site_label_1
_geom_bond_atom_site_label_2
_geom_bond_distance
_geom_bond_site_symmetry_2
_geom_bond_publ_flag
C1 C6 1.490(7) . ?
C1 C2 1.522(6) . ?
C2 C3 1.532(6) . ?
C3 C4 1.514(6) . ?
C4 N2 1.478(5) . ?
C4 C5 1.491(6) . ?
C5 C6 1.360(6) . ?
C5 N1 1.371(6) . ?
C6 C7 1.420(7) . ?
C7 C10 1.394(6) . ?
C7 C8 1.470(6) . ?
C8 O1 1.205(6) . ?
C8 O2 1.335(6) . ?
C9 O2 1.452(5) . ?
C10 N1 1.377(6) . ?
C10 C11 1.484(7) . ?
C11 C16 1.383(6) . ?
C11 C12 1.384(6) . ?
C12 C13 1.376(6) . ?
C13 C14 1.391(6) . ?
C14 C15 1.370(6) . ?
C15 C16 1.396(6) . ?
C17 N1 1.458(5) . ?
C17 C18 1.503(6) . ?
C18 N2 1.460(6) . ?
C19 N2 1.484(5) . ?
C19 C20 1.498(6) . ?
C20 C21 1.386(6) . ?
C20 C25 1.394(6) . ?
C21 C22 1.379(6) . ?
C22 C23 1.389(5) . ?
C23 C24 1.374(6) . ?
C24 C25 1.396(6) . ?
C26 C31 1.495(6) . ?
C26 C27 1.529(6) . ?
C27 C28 1.516(6) . ?
C28 C29 1.521(6) . ?
C29 N4 1.467(6) . ?
C29 C30 1.494(6) . ?
C30 C31 1.356(6) . ?
C30 N3 1.383(6) . ?
C31 C32 1.416(7) . ?
C32 C35 1.402(7) . ?
C32 C33 1.470(6) . ?
C33 O3 1.207(6) . ?
C33 O4 1.351(6) . ?
C34 O4 1.444(5) . ?
C35 N3 1.380(6) . ?
C35 C36 1.471(7) . ?
C36 C41 1.390(6) . ?
C36 C37 1.395(6) . ?
C37 C38 1.375(7) . ?
C38 C39 1.385(6) . ?
C39 C40 1.361(7) . ?
C40 C41 1.394(7) . ?
C42 N3 1.480(5) . ?
C42 C43 1.513(6) . ?
C43 N4 1.480(6) . ?
C44 N4 1.475(5) . ?
C44 C45 1.494(6) . ?
C45 C50 1.395(6) . ?
C45 C46 1.398(6) . ?
C46 C47 1.376(6) . ?
C47 C48 1.389(6) . ?
C48 C49 1.389(5) . ?
C49 C50 1.373(6) . ?
